data_2105408
loop_
_publ_author_name
'Marezio, M.'
'Dernier, P.D.'
'Remeika, J.P.'

_publ_section_title
;
 The crystal structure of the high pressure phase, Ca B2 O4 (IV), and
 polymorphism in Ca B2 O4
;
_journal_name_full 'Acta Crystallographica B (24,1968-38,1982)'
_journal_page_first 965
_journal_page_last 970
_journal_paper_doi 10.1107/S0567740869003256
_journal_volume 25
_journal_year 1969
_chemical_formula_sum 'B2 Ca O4'
_chemical_name_systematic 'Ca (B2 O4)'
_space_group_IT_number 205
_symmetry_space_group_name_Hall '-P 2ac 2ab 3'
_symmetry_space_group_name_H-M 'P a -3'
_cell_angle_alpha 90
_cell_angle_beta 90
_cell_angle_gamma 90
_cell_formula_units_Z 12
_cell_length_a 9.008
_cell_length_b 9.008
_cell_length_c 9.008
_cell_volume 730.946
_citation_journal_id_ASTM ACBCAR
_cod_data_source_file boron_37.cif
_cod_data_source_block B2Ca1O4
_cod_original_cell_volume 730.9458
_cod_original_formula_sum 'B2 Ca1 O4'
_cod_database_code 2105408

loop_
_symmetry_equiv_pos_as_xyz
x,y,z
-x+1/2,-y,z+1/2
x+1/2,-y+1/2,-z
-x,y+1/2,-z+1/2
z,x,y
-z+1/2,-x,y+1/2
z+1/2,-x+1/2,-y
-z,x+1/2,-y+1/2
y,z,x
y+1/2,-z+1/2,-x
-y,z+1/2,-x+1/2
-y+1/2,-z,x+1/2
-x,-y,-z
x-1/2,y,-z-1/2
-x-1/2,y-1/2,z
x,-y-1/2,z-1/2
-z,-x,-y
z-1/2,x,-y-1/2
-z-1/2,x-1/2,y
z,-x-1/2,y-1/2
-y,-z,-x
-y-1/2,z-1/2,x
y,-z-1/2,x-1/2
y-1/2,z,-x-1/2

loop_
_atom_site_label
_atom_site_type_symbol
_atom_site_fract_x
_atom_site_fract_y
_atom_site_fract_z
_atom_site_occupancy
_atom_site_U_iso_or_equiv
Ca1 Ca+2 0 0 0 1 0.0
O1 O-2 0.3336 0.2692 0.1208 1 0.0
B1 B+3 0.1189 0.1901 0.3457 1 0.0
O2 O-2 0.0906 0.2823 0.0064 1 0.0
Ca2 Ca+2 0.37305 0.37305 0.37305 1 0.0
